data_1502408
loop_
_publ_author_name
'Dunlap, Norma'
'Lankford, Kevin R.'
'Pathiranage, Anuradha Liyana'
'Taylor, Jessica'
'Reddy, Nikhil'
'Gouger, Daniel'
'Singer, Phillip'
'Griffin, Kent'
'Reibenspies, Joseph'

_publ_section_title
;
 Three-step synthesis of cyclopropyl peptidomimetics.
;
_journal_issue 18
_journal_name_full 'Organic letters'
_journal_page_first 4879
_journal_page_last 4881
_journal_paper_doi 10.1021/ol201828u
_journal_volume 13
_journal_year 2011
_chemical_formula_sum 'C16 H19 N O4'
_chemical_formula_weight 289.32
_chemical_name_systematic
;
 ?
;
_space_group_IT_number 14
_symmetry_cell_setting monoclinic
_symmetry_space_group_name_Hall '-P 2yn'
_symmetry_space_group_name_H-M 'P 1 21/n 1'
_atom_sites_solution_hydrogens geom
_atom_sites_solution_primary direct
_atom_sites_solution_secondary difmap
_audit_creation_method SHELXL-97
_cell_angle_alpha 90.00
_cell_angle_beta 105.94(2)
_cell_angle_gamma 90.00
_cell_formula_units_Z 4
_cell_length_a 15.086(6)
_cell_length_b 6.170(3)
_cell_length_c 16.881(7)
_cell_measurement_reflns_used 1381
_cell_measurement_temperature 110(2)
_cell_measurement_theta_max 58.75
_cell_measurement_theta_min 3.48
_cell_volume 1510.9(11)
_computing_cell_refinement 'Bruker FRAMBO'
_computing_data_collection 'Bruker FRAMBO'
_computing_data_reduction 'Bruker SAINT'
_computing_molecular_graphics 'Bruker SHELXTL'
_computing_publication_material 'Bruker SHELXTL'
_computing_structure_refinement 'SHELXL-97 (Sheldrick, 2008)'
_computing_structure_solution 'SHELXS-97 (Sheldrick, 2008)'
_diffrn_ambient_temperature 110(2)
_diffrn_measured_fraction_theta_full 0.883
_diffrn_measured_fraction_theta_max 0.883
_diffrn_measurement_device_type 'MWPC area detector'
_diffrn_measurement_method 'phi and omega scans'
_diffrn_radiation_monochromator graphite
_diffrn_radiation_source 'fine-focus sealed tube'
_diffrn_radiation_type CuK\a
_diffrn_radiation_wavelength 1.54178
_diffrn_reflns_av_R_equivalents 0.1922
_diffrn_reflns_av_sigmaI/netI 0.2068
_diffrn_reflns_limit_h_max 16
_diffrn_reflns_limit_h_min -16
_diffrn_reflns_limit_k_max 6
_diffrn_reflns_limit_k_min -6
_diffrn_reflns_limit_l_max 18
_diffrn_reflns_limit_l_min -18
_diffrn_reflns_number 9550
_diffrn_reflns_theta_full 60.00
_diffrn_reflns_theta_max 60.00
_diffrn_reflns_theta_min 3.48
_exptl_absorpt_coefficient_mu 0.752
_exptl_absorpt_correction_T_max 0.9634
_exptl_absorpt_correction_T_min 0.9286
_exptl_absorpt_correction_type multi-scan
_exptl_absorpt_process_details sadabs
_exptl_crystal_colour 'colorless '
_exptl_crystal_density_diffrn 1.272
_exptl_crystal_density_method 'not measured'
_exptl_crystal_description 'needle    '
_exptl_crystal_F_000 616
_exptl_crystal_size_max 0.10
_exptl_crystal_size_mid 0.05
_exptl_crystal_size_min 0.05
_refine_diff_density_max 0.251
_refine_diff_density_min -0.224
_refine_diff_density_rms 0.063
_refine_ls_extinction_coef 0.072(8)
_refine_ls_extinction_expression Fc^*^=kFc[1+0.001xFc^2^\l^3^/sin(2\q)]^-1/4^
_refine_ls_extinction_method SHELXL
_refine_ls_goodness_of_fit_ref 1.012
_refine_ls_hydrogen_treatment constr
_refine_ls_matrix_type full
_refine_ls_number_parameters 237
_refine_ls_number_reflns 1976
_refine_ls_number_restraints 71
_refine_ls_restrained_S_all 0.996
_refine_ls_R_factor_all 0.1617
_refine_ls_R_factor_gt 0.0949
_refine_ls_shift/su_max 0.002
_refine_ls_shift/su_mean 0.000
_refine_ls_structure_factor_coef Fsqd
_refine_ls_weighting_details 'calc w=1/[\s^2^(Fo^2^)+(0.0661P)^2^+0.0000P] where P=(Fo^2^+2Fc^2^)/3'
_refine_ls_weighting_scheme calc
_refine_ls_wR_factor_gt 0.2001
_refine_ls_wR_factor_ref 0.2444
_reflns_number_gt 1094
_reflns_number_total 1976
_reflns_threshold_expression >2sigma(I)
_cod_data_source_file ol201828u_si_002.cif
_cod_data_source_block mt
_cod_depositor_comments
;
The following automatic conversions were performed:

'_symmetry_cell_setting' value 'Monoclinic' changed to 'monoclinic'
according to /home/saulius/struct/CIF-dictionaries/cif_core.dic
dictionary named 'cif_core.dic' version 2.4.1 from 2010-06-29.

Automatic conversion script
Id: cif_fix_values 1715 2011-07-08 13:25:40Z adriana 
;
_cod_original_cell_volume 1510.8(12)
_cod_original_sg_symbol_H-M P2(1)/n
_cod_database_code 1502408

loop_
_symmetry_equiv_pos_as_xyz
'x, y, z'
'-x+1/2, y+1/2, -z+1/2'
'-x, -y, -z'
'x-1/2, -y-1/2, z-1/2'

loop_
_atom_site_label
_atom_site_type_symbol
_atom_site_fract_x
_atom_site_fract_y
_atom_site_fract_z
_atom_site_U_iso_or_equiv
_atom_site_adp_type
_atom_site_occupancy
_atom_site_symmetry_multiplicity
_atom_site_calc_flag
_atom_site_refinement_flags
_atom_site_disorder_assembly
_atom_site_disorder_group
O1 O 0.2159(2) 0.1770(8) 0.0631(2) 0.0616(15) Uani 1 1 d . . .
N1 N 0.0743(3) 0.2244(10) -0.0158(3) 0.0671(17) Uani 1 1 d . . .
H1B H 0.0163 0.1931 -0.0401 0.081 Uiso 1 1 calc R . .
C1 C 0.2122(3) 0.3973(12) 0.0371(3) 0.056(2) Uani 1 1 d . . .
H1A H 0.2141 0.4905 0.0860 0.067 Uiso 1 1 calc R . .
O2 O 0.1175(2) -0.0921(9) 0.0557(2) 0.0598(14) Uani 1 1 d . . .
C2 C 0.1316(4) 0.0850(13) 0.0337(3) 0.0519(18) Uani 1 1 d . . .
C3 C 0.1146(3) 0.4269(13) -0.0263(3) 0.060(2) Uani 1 1 d . . .
H3A H 0.0807 0.5459 -0.0069 0.072 Uiso 1 1 calc R . .
C4 C 0.1165(3) 0.4731(12) -0.1146(3) 0.067(2) Uani 1 1 d . . .
H4A H 0.1546 0.6032 -0.1156 0.081 Uiso 1 1 calc R . .
H4B H 0.1448 0.3490 -0.1358 0.081 Uiso 1 1 calc R . .
C5 C 0.0199(4) 0.5098(12) -0.1694(3) 0.0510(17) Uani 1 1 d . . .
C6 C -0.0208(4) 0.7151(14) -0.1691(3) 0.067(2) Uani 1 1 d . . .
H6A H 0.0140 0.8264 -0.1357 0.081 Uiso 1 1 calc R . .
C7 C -0.1102(4) 0.7612(12) -0.2159(3) 0.063(2) Uani 1 1 d . . .
H7A H -0.1369 0.9005 -0.2156 0.076 Uiso 1 1 calc R . .
C8 C -0.1588(4) 0.5897(14) -0.2637(3) 0.068(2) Uani 1 1 d . . .
H8A H -0.2206 0.6128 -0.2955 0.081 Uiso 1 1 calc R . .
C9 C -0.1203(4) 0.3954(14) -0.2657(3) 0.069(2) Uani 1 1 d . . .
H9A H -0.1544 0.2859 -0.3006 0.083 Uiso 1 1 calc R . .
C10 C -0.0324(4) 0.3503(12) -0.2182(3) 0.0626(19) Uani 1 1 d . . .
H10A H -0.0076 0.2091 -0.2190 0.075 Uiso 1 1 calc R . .
C11 C 0.2938(3) 0.4537(14) 0.0074(3) 0.070(2) Uani 1 1 d . A .
H11A H 0.3002 0.3664 -0.0406 0.083 Uiso 1 1 calc R . .
C12 C 0.3241(4) 0.6864(14) 0.0077(3) 0.070(2) Uani 1 1 d . . .
H12A H 0.2902 0.7911 0.0340 0.084 Uiso 1 1 calc R A .
C13 C 0.3814(3) 0.5188(11) 0.0656(3) 0.0617(19) Uani 1 1 d . A .
H13A H 0.4392 0.4689 0.0544 0.074 Uiso 1 1 calc R . .
H13B H 0.3838 0.5281 0.1246 0.074 Uiso 1 1 calc R . .
O3_1 O 0.4022(15) 0.665(2) -0.1021(12) 0.058(4) Uani 0.446(11) 1 d PDU A -1
O4_1 O 0.3685(7) 0.999(2) -0.0631(5) 0.069(3) Uani 0.446(11) 1 d PDU A -1
C14_1 C 0.364(2) 0.785(2) -0.0620(15) 0.065(4) Uani 0.446(11) 1 d PDU A -1
C15_1 C 0.4039(7) 1.098(3) -0.1267(6) 0.069(4) Uani 0.446(11) 1 d PDU A -1
H15A_1 H 0.4491 1.0002 -0.1415 0.083 Uiso 0.446(11) 1 calc PR A -1
H15B_1 H 0.4347 1.2368 -0.1070 0.083 Uiso 0.446(11) 1 calc PR A -1
C16_1 C 0.3206(8) 1.135(3) -0.2017(6) 0.076(4) Uani 0.446(11) 1 d PDU A -1
H16A_1 H 0.3398 1.1205 -0.2524 0.115 Uiso 0.446(11) 1 calc PR A -1
H16B_1 H 0.2960 1.2812 -0.1989 0.115 Uiso 0.446(11) 1 calc PR A -1
H16C_1 H 0.2727 1.0278 -0.2017 0.115 Uiso 0.446(11) 1 calc PR A -1
O3_2 O 0.3879(14) 0.617(2) -0.1005(14) 0.079(4) Uani 0.554(11) 1 d PDU A -2
O4_2 O 0.3246(5) 0.9440(17) -0.0902(5) 0.076(3) Uani 0.554(11) 1 d PDU A -2
C14_2 C 0.3549(18) 0.751(2) -0.0612(13) 0.077(4) Uani 0.554(11) 1 d PDU A -2
C15_2 C 0.3607(6) 1.033(2) -0.1553(6) 0.077(3) Uani 0.554(11) 1 d PDU A -2
H15C_2 H 0.3259 1.1644 -0.1792 0.092 Uiso 0.554(11) 1 calc PR A -2
H15D_2 H 0.3557 0.9251 -0.1997 0.092 Uiso 0.554(11) 1 calc PR A -2
C16_2 C 0.4623(6) 1.089(2) -0.1144(7) 0.080(4) Uani 0.554(11) 1 d PDU A -2
H16D_2 H 0.4837 1.1939 -0.1488 0.121 Uiso 0.554(11) 1 calc PR A -2
H16E_2 H 0.4997 0.9572 -0.1086 0.121 Uiso 0.554(11) 1 calc PR A -2
H16F_2 H 0.4682 1.1522 -0.0599 0.121 Uiso 0.554(11) 1 calc PR A -2

loop_
_atom_site_aniso_label
_atom_site_aniso_U_11
_atom_site_aniso_U_22
_atom_site_aniso_U_33
_atom_site_aniso_U_23
_atom_site_aniso_U_13
_atom_site_aniso_U_12
O1 0.0190(19) 0.119(4) 0.041(2) 0.011(2) -0.0005(16) 0.002(2)
N1 0.029(2) 0.134(5) 0.036(3) 0.013(3) 0.005(2) 0.004(3)
C1 0.020(3) 0.121(7) 0.023(3) -0.009(3) -0.001(2) 0.008(3)
O2 0.036(2) 0.111(4) 0.033(2) 0.007(2) 0.0096(17) 0.014(2)
C2 0.039(3) 0.099(6) 0.020(3) 0.020(3) 0.014(3) 0.012(4)
C3 0.022(3) 0.132(6) 0.026(3) 0.016(3) 0.010(2) -0.001(3)
C4 0.028(3) 0.140(7) 0.030(3) 0.008(3) 0.001(2) -0.006(3)
C5 0.033(3) 0.094(5) 0.026(3) 0.002(3) 0.008(2) -0.003(3)
C6 0.034(3) 0.142(7) 0.028(3) 0.002(3) 0.011(2) -0.010(4)
C7 0.045(3) 0.121(6) 0.020(3) 0.002(3) 0.003(3) 0.014(4)
C8 0.038(3) 0.135(7) 0.032(3) 0.000(4) 0.012(3) 0.011(4)
C9 0.041(4) 0.124(7) 0.040(3) -0.005(4) 0.005(3) 0.000(4)
C10 0.046(3) 0.104(6) 0.033(3) 0.013(3) 0.004(3) 0.017(3)
C11 0.023(3) 0.146(7) 0.037(3) -0.004(4) 0.004(2) 0.004(4)
C12 0.058(4) 0.117(7) 0.041(3) 0.019(3) 0.024(3) 0.013(4)
C13 0.033(3) 0.115(6) 0.037(3) 0.001(3) 0.009(3) 0.003(3)
O3_1 0.029(7) 0.118(9) 0.031(6) -0.012(6) 0.018(5) 0.008(7)
O4_1 0.044(5) 0.122(8) 0.046(4) -0.016(5) 0.020(4) 0.008(5)
C14_1 0.041(6) 0.121(8) 0.038(5) -0.017(6) 0.022(4) 0.009(6)
C15_1 0.044(6) 0.121(8) 0.046(5) -0.016(5) 0.018(4) 0.004(6)
C16_1 0.054(7) 0.134(11) 0.041(5) -0.021(6) 0.013(5) 0.003(7)
O3_2 0.038(7) 0.141(8) 0.064(6) 0.033(6) 0.026(5) -0.005(6)
O4_2 0.039(4) 0.139(7) 0.052(4) 0.036(4) 0.016(3) 0.001(4)
C14_2 0.037(5) 0.139(8) 0.055(5) 0.036(5) 0.015(4) 0.004(5)
C15_2 0.040(5) 0.139(8) 0.053(5) 0.036(5) 0.016(4) 0.001(5)
C16_2 0.044(5) 0.138(9) 0.064(6) 0.020(6) 0.022(5) -0.005(6)

loop_
_atom_type_symbol
_atom_type_description
_atom_type_scat_dispersion_real
_atom_type_scat_dispersion_imag
_atom_type_scat_source
C C 0.0181 0.0091 'International Tables Vol C Tables 4.2.6.8 and 6.1.1.4'
H H 0.0000 0.0000 'International Tables Vol C Tables 4.2.6.8 and 6.1.1.4'
N N 0.0311 0.0180 'International Tables Vol C Tables 4.2.6.8 and 6.1.1.4'
O O 0.0492 0.0322 'International Tables Vol C Tables 4.2.6.8 and 6.1.1.4'

loop_
_geom_angle_atom_site_label_1
_geom_angle_atom_site_label_2
_geom_angle_atom_site_label_3
_geom_angle
C2 O1 C1 109.5(5)
C2 N1 C3 114.7(5)
C2 N1 H1B 122.7
C3 N1 H1B 122.7
O1 C1 C11 111.1(5)
O1 C1 C3 105.7(5)
C11 C1 C3 116.7(4)
O1 C1 H1A 107.7
C11 C1 H1A 107.7
C3 C1 H1A 107.7
O2 C2 N1 130.1(6)
O2 C2 O1 120.0(5)
N1 C2 O1 109.8(7)
N1 C3 C4 114.1(5)
N1 C3 C1 99.6(5)
C4 C3 C1 114.8(4)
N1 C3 H3A 109.3
C4 C3 H3A 109.3
C1 C3 H3A 109.3
C5 C4 C3 110.6(4)
C5 C4 H4A 109.5
C3 C4 H4A 109.5
C5 C4 H4B 109.5
C3 C4 H4B 109.5
H4A C4 H4B 108.1
C10 C5 C6 117.6(5)
C10 C5 C4 123.6(6)
C6 C5 C4 118.7(5)
C7 C6 C5 122.5(6)
C7 C6 H6A 118.7
C5 C6 H6A 118.7
C6 C7 C8 116.3(7)
C6 C7 H7A 121.9
C8 C7 H7A 121.9
C9 C8 C7 121.8(6)
C9 C8 H8A 119.1
C7 C8 H8A 119.1
C8 C9 C10 121.5(7)
C8 C9 H9A 119.2
C10 C9 H9A 119.2
C9 C10 C5 120.3(7)
C9 C10 H10A 119.9
C5 C10 H10A 119.9
C13 C11 C1 120.9(4)
C13 C11 C12 61.3(5)
C1 C11 C12 119.9(6)
C13 C11 H11A 114.8
C1 C11 H11A 114.8
C12 C11 H11A 114.8
C14_2 C12 C11 115.6(10)
C14_2 C12 C13 117.4(9)
C11 C12 C13 58.1(4)
C14_2 C12 C14_1 7.5(17)
C11 C12 C14_1 122.8(8)
C13 C12 C14_1 118.4(10)
C14_2 C12 H12A 120.2
C11 C12 H12A 115.2
C13 C12 H12A 115.2
C14_1 C12 H12A 115.2
C11 C13 C12 60.5(4)
C11 C13 H13A 117.7
C12 C13 H13A 117.7
C11 C13 H13B 117.7
C12 C13 H13B 117.7
H13A C13 H13B 114.8
C14_1 O4_1 C15_1 117.4(8)
O3_1 C14_1 O4_1 123.4(10)
O3_1 C14_1 C12 120.1(11)
O4_1 C14_1 C12 115.3(9)
O4_1 C15_1 C16_1 106.8(7)
O4_1 C15_1 H15A_1 110.4
C16_1 C15_1 H15A_1 110.4
O4_1 C15_1 H15B_1 110.4
C16_1 C15_1 H15B_1 110.4
H15A_1 C15_1 H15B_1 108.6
C15_1 C16_1 H16A_1 109.5
C15_1 C16_1 H16B_1 109.5
H16A_1 C16_1 H16B_1 109.5
C15_1 C16_1 H16C_1 109.5
H16A_1 C16_1 H16C_1 109.5
H16B_1 C16_1 H16C_1 109.5
C14_2 O4_2 C15_2 117.1(8)
O3_2 C14_2 O4_2 123.4(10)
O3_2 C14_2 C12 121.0(13)
O4_2 C14_2 C12 113.5(11)
O4_2 C15_2 C16_2 106.2(6)
O4_2 C15_2 H15C_2 110.5
C16_2 C15_2 H15C_2 110.5
O4_2 C15_2 H15D_2 110.5
C16_2 C15_2 H15D_2 110.5
H15C_2 C15_2 H15D_2 108.7
C15_2 C16_2 H16D_2 109.5
C15_2 C16_2 H16E_2 109.5
H16D_2 C16_2 H16E_2 109.5
C15_2 C16_2 H16F_2 109.5
H16D_2 C16_2 H16F_2 109.5
H16E_2 C16_2 H16F_2 109.5

loop_
_geom_bond_atom_site_label_1
_geom_bond_atom_site_label_2
_geom_bond_distance
O1 C2 1.356(7)
O1 C1 1.425(7)
N1 C2 1.338(8)
N1 C3 1.421(8)
N1 H1B 0.8800
C1 C11 1.491(7)
C1 C3 1.574(7)
C1 H1A 1.0000
O2 C2 1.192(7)
C3 C4 1.527(7)
C3 H3A 1.0000
C4 C5 1.513(7)
C4 H4A 0.9900
C4 H4B 0.9900
C5 C10 1.384(8)
C5 C6 1.409(9)
C6 C7 1.392(8)
C6 H6A 0.9500
C7 C8 1.409(9)
C7 H7A 0.9500
C8 C9 1.337(9)
C8 H8A 0.9500
C9 C10 1.376(8)
C9 H9A 0.9500
C10 H10A 0.9500
C11 C13 1.470(7)
C11 C12 1.506(9)
C11 H11A 1.0000
C12 C14_2 1.423(15)
C12 C13 1.518(9)
C12 C14_1 1.583(14)
C12 H12A 1.0000
C13 H13A 0.9900
C13 H13B 0.9900
O3_1 C14_1 1.249(9)
O4_1 C14_1 1.320(11)
O4_1 C15_1 1.458(10)
C15_1 C16_1 1.537(7)
C15_1 H15A_1 0.9900
C15_1 H15B_1 0.9900
C16_1 H16A_1 0.9800
C16_1 H16B_1 0.9800
C16_1 H16C_1 0.9800
O3_2 C14_2 1.249(9)
O4_2 C14_2 1.320(11)
O4_2 C15_2 1.460(9)
C15_2 C16_2 1.538(7)
C15_2 H15C_2 0.9900
C15_2 H15D_2 0.9900
C16_2 H16D_2 0.9800
C16_2 H16E_2 0.9800
C16_2 H16F_2 0.9800

loop_
_geom_torsion_atom_site_label_1
_geom_torsion_atom_site_label_2
_geom_torsion_atom_site_label_3
_geom_torsion_atom_site_label_4
_geom_torsion
C2 O1 C1 C11 -135.9(4)
C2 O1 C1 C3 -8.5(5)
C3 N1 C2 O2 177.8(5)
C3 N1 C2 O1 0.8(6)
C1 O1 C2 O2 -172.1(5)
C1 O1 C2 N1 5.2(5)
C2 N1 C3 C4 117.2(5)
C2 N1 C3 C1 -5.7(5)
O1 C1 C3 N1 8.2(5)
C11 C1 C3 N1 132.2(6)
O1 C1 C3 C4 -114.1(6)
C11 C1 C3 C4 10.0(9)
N1 C3 C4 C5 68.8(7)
C1 C3 C4 C5 -177.1(6)
C3 C4 C5 C10 -97.0(7)
C3 C4 C5 C6 80.9(7)
C10 C5 C6 C7 -0.3(7)
C4 C5 C6 C7 -178.3(4)
C5 C6 C7 C8 0.5(7)
C6 C7 C8 C9 -1.7(8)
C7 C8 C9 C10 2.8(9)
C8 C9 C10 C5 -2.6(8)
C6 C5 C10 C9 1.3(7)
C4 C5 C10 C9 179.2(5)
O1 C1 C11 C13 -84.1(8)
C3 C1 C11 C13 154.7(7)
O1 C1 C11 C12 -156.6(5)
C3 C1 C11 C12 82.2(7)
C13 C11 C12 C14_2 107.7(12)
C1 C11 C12 C14_2 -141.2(12)
C1 C11 C12 C13 111.1(5)
C13 C11 C12 C14_1 105.4(15)
C1 C11 C12 C14_1 -143.5(14)
C1 C11 C13 C12 -109.6(8)
C14_2 C12 C13 C11 -104.5(13)
C14_1 C12 C13 C11 -112.9(13)
C15_1 O4_1 C14_1 O3_1 13(4)
C15_1 O4_1 C14_1 C12 -179.4(15)
C14_2 C12 C14_1 O3_1 -42(11)
C11 C12 C14_1 O3_1 -26(3)
C13 C12 C14_1 O3_1 43(3)
C14_2 C12 C14_1 O4_1 150(15)
C11 C12 C14_1 O4_1 165.9(16)
C13 C12 C14_1 O4_1 -125.5(19)
C14_1 O4_1 C15_1 C16_1 90(2)
C15_2 O4_2 C14_2 O3_2 -23(3)
C15_2 O4_2 C14_2 C12 173.7(14)
C11 C12 C14_2 O3_2 -26(3)
C13 C12 C14_2 O3_2 39(3)
C14_1 C12 C14_2 O3_2 139(15)
C11 C12 C14_2 O4_2 137.7(15)
C13 C12 C14_2 O4_2 -156.5(15)
C14_1 C12 C14_2 O4_2 -57(12)
C14_2 O4_2 C15_2 C16_2 -70.1(19)
